data_4349504
loop_
_publ_author_name
'Yu, Hao'
'He, Cheng'
'Xu, Jing'
'Duan, Chunying'
'Reek, Joost N. H.'

_publ_section_title
;
 Metal--organic redox vehicles to encapsulate organic dyes for
 photocatalytic protons and carbon dioxide reduction
;
_journal_issue 10
_journal_name_full 'Inorganic Chemistry Frontiers'
_journal_page_first 1256
_journal_paper_doi 10.1039/C6QI00211K
_journal_volume 3
_journal_year 2016
_chemical_formula_sum 'C38 H40 N6 Ni S4'
_chemical_formula_weight 767.71
_chemical_name_systematic Ni-MSSC-cis
_space_group_IT_number 19
_space_group_name_Hall 'P 2ac 2ab'
_space_group_name_H-M_alt 'P 21 21 21'
_symmetry_cell_setting orthorhombic
_symmetry_space_group_name_H-M 'P 21 21 21'
_atom_sites_solution_hydrogens geom
_atom_sites_solution_primary direct
_atom_sites_solution_secondary difmap
_audit_creation_method SHELXL-97
_audit_update_record
;
2016-01-28 deposited with the CCDC.
2016-08-05 downloaded from the CCDC.
;
_cell_angle_alpha 90.00
_cell_angle_beta 90.00
_cell_angle_gamma 90.00
_cell_formula_units_Z 4
_cell_length_a 8.454(2)
_cell_length_b 18.860(4)
_cell_length_c 23.003(5)
_cell_measurement_reflns_used 1889
_cell_measurement_temperature 200(2)
_cell_measurement_theta_max 18.90
_cell_measurement_theta_min 2.57
_cell_volume 3667.7(14)
_computing_cell_refinement 'Bruker SMART'
_computing_data_collection 'Bruker SMART'
_computing_data_reduction 'Bruker SAINT'
_computing_molecular_graphics 'Bruker SHELXTL'
_computing_publication_material 'Bruker SHELXTL'
_computing_structure_refinement 'Bruker SHELXTL'
_computing_structure_solution 'Bruker SHELXTL'
_diffrn_ambient_temperature 200(2)
_diffrn_measured_fraction_theta_full 0.999
_diffrn_measured_fraction_theta_max 0.999
_diffrn_measurement_device_type 'CCD area detector'
_diffrn_measurement_method 'phi and omega scans'
_diffrn_radiation_monochromator graphite
_diffrn_radiation_source 'fine-focus sealed tube'
_diffrn_radiation_type MoK\a
_diffrn_radiation_wavelength 0.71073
_diffrn_reflns_av_R_equivalents 0.0854
_diffrn_reflns_av_sigmaI/netI 0.0965
_diffrn_reflns_limit_h_max 10
_diffrn_reflns_limit_h_min -10
_diffrn_reflns_limit_k_max 22
_diffrn_reflns_limit_k_min -22
_diffrn_reflns_limit_l_max 23
_diffrn_reflns_limit_l_min -27
_diffrn_reflns_number 19072
_diffrn_reflns_theta_full 24.99
_diffrn_reflns_theta_max 24.99
_diffrn_reflns_theta_min 1.77
_exptl_absorpt_coefficient_mu 0.794
_exptl_absorpt_correction_type none
_exptl_crystal_colour 'dark blue'
_exptl_crystal_density_diffrn 1.390
_exptl_crystal_density_method 'not measured'
_exptl_crystal_description block
_exptl_crystal_F_000 1608
_exptl_crystal_size_max 0.24
_exptl_crystal_size_mid 0.22
_exptl_crystal_size_min 0.20
_refine_diff_density_max 0.830
_refine_diff_density_min -0.495
_refine_diff_density_rms 0.078
_refine_ls_abs_structure_details 'Flack H D (1983), Acta Cryst. A39, 876-881'
_refine_ls_abs_structure_Flack 0.00(2)
_refine_ls_extinction_method none
_refine_ls_goodness_of_fit_ref 1.008
_refine_ls_hydrogen_treatment constr
_refine_ls_matrix_type full
_refine_ls_number_parameters 437
_refine_ls_number_reflns 6452
_refine_ls_number_restraints 0
_refine_ls_restrained_S_all 1.008
_refine_ls_R_factor_all 0.0866
_refine_ls_R_factor_gt 0.0556
_refine_ls_shift/su_max 0.012
_refine_ls_shift/su_mean 0.000
_refine_ls_structure_factor_coef Fsqd
_refine_ls_weighting_details 'calc w=1/[\s^2^(Fo^2^)+(0.0522P)^2^+0.0000P] where P=(Fo^2^+2Fc^2^)/3'
_refine_ls_weighting_scheme calc
_refine_ls_wR_factor_gt 0.1143
_refine_ls_wR_factor_ref 0.1268
_reflns_number_gt 4686
_reflns_number_total 6452
_reflns_threshold_expression >2sigma(I)
_cod_data_source_file c6qi00211k2.cif
_cod_data_source_block 1
_cod_depositor_comments
;
The following automatic conversions were performed:

data item '_symmetry_cell_setting' value 'Orthorhombic' was changed
to 'orthorhombic' in accordance with the
/home/saulius/struct/COD-crude-data/automatic-downloads/DataCite-retrospective/RSC/depositions/lib/dictionaries/cif_core.dic
dictionary named 'cif_core.dic' version 2.4.2 last updated on
2011-04-26.

Automatic conversion script
Id: cif_fix_values 6909 2019-04-08 15:41:33Z antanas 
;
_cod_original_cell_volume 3667.7(15)
_cod_original_sg_symbol_H-M 'P2(1)2(1)2(1) '
_cod_database_code 4349504

loop_
_symmetry_equiv_pos_as_xyz
'x, y, z'
'-x+1/2, -y, z+1/2'
'-x, y+1/2, -z+1/2'
'x+1/2, -y+1/2, -z'

loop_
_atom_site_label
_atom_site_type_symbol
_atom_site_fract_x
_atom_site_fract_y
_atom_site_fract_z
_atom_site_U_iso_or_equiv
_atom_site_adp_type
_atom_site_occupancy
_atom_site_symmetry_multiplicity
_atom_site_calc_flag
_atom_site_refinement_flags
Ni1 Ni 0.52933(8) 0.16347(3) 0.80446(3) 0.02822(18) Uani 1 1 d .
S1 S 0.51068(17) 0.04911(7) 0.80947(6) 0.0339(3) Uani 1 1 d .
S2 S 0.37244(18) -0.03792(7) 0.71627(7) 0.0376(4) Uani 1 1 d .
S3 S 0.5521(2) 0.17178(8) 0.89765(6) 0.0401(4) Uani 1 1 d .
S4 S 0.6613(3) 0.30992(9) 0.95527(7) 0.0562(5) Uani 1 1 d .
N5 N 0.4854(5) 0.2634(2) 0.80494(18) 0.0301(10) Uani 1 1 d .
N2 N 0.5638(5) 0.1511(2) 0.72297(19) 0.0282(10) Uani 1 1 d .
N6 N 0.5523(6) 0.3032(2) 0.8516(2) 0.0358(11) Uani 1 1 d .
N3 N 0.4949(5) 0.08994(19) 0.69696(19) 0.0288(10) Uani 1 1 d .
C18 C 0.4652(7) 0.0413(3) 0.7356(2) 0.0285(12) Uani 1 1 d .
C13 C 0.7267(6) 0.2537(3) 0.6936(2) 0.0269(12) Uani 1 1 d .
C11 C 0.8967(6) 0.3310(3) 0.7482(2) 0.0259(12) Uani 1 1 d .
C10 C 0.9938(6) 0.3641(3) 0.7934(2) 0.0298(13) Uani 1 1 d .
N4 N 0.0515(6) 0.2207(2) 0.5745(2) 0.0366(12) Uani 1 1 d .
C34 C 0.1511(7) 0.1860(3) 0.6724(2) 0.0329(14) Uani 1 1 d .
H34A H 0.1030 0.1417 0.6725 0.040 Uiso 1 1 calc R
N1 N 1.0015(5) 0.4339(2) 0.71228(19) 0.0309(11) Uani 1 1 d .
C5 C 1.0553(7) 0.4270(3) 0.7682(3) 0.0316(13) Uani 1 1 d .
C36 C 0.4046(7) 0.3013(3) 0.7696(2) 0.0323(14) Uani 1 1 d .
H36A H 0.4052 0.3500 0.7759 0.039 Uiso 1 1 calc R
C9 C 1.0323(7) 0.3471(3) 0.8502(2) 0.0363(13) Uani 1 1 d .
H9A H 0.9915 0.3064 0.8674 0.044 Uiso 1 1 calc R
C28 C 0.1729(7) 0.4006(3) 0.5472(3) 0.0396(15) Uani 1 1 d .
H28A H 0.2345 0.4340 0.5664 0.048 Uiso 1 1 calc R
C16 C 0.9046(6) 0.3771(3) 0.6993(2) 0.0278(12) Uani 1 1 d .
C24 C 0.0599(7) 0.2823(3) 0.5414(3) 0.0382(15) Uani 1 1 d .
C37 C 0.5836(7) 0.2637(3) 0.8952(2) 0.0343(14) Uani 1 1 d .
C6 C 1.1557(7) 0.4722(3) 0.7997(3) 0.0370(14) Uani 1 1 d .
H6B H 1.1955 0.5136 0.7834 0.044 Uiso 1 1 calc R
C14 C 0.7409(6) 0.2997(3) 0.6463(3) 0.0317(14) Uani 1 1 d .
H14A H 0.6897 0.2877 0.6119 0.038 Uiso 1 1 calc R
C4 C 1.0383(7) 0.4936(3) 0.6736(2) 0.0356(14) Uani 1 1 d .
H4A H 1.0141 0.4801 0.6339 0.043 Uiso 1 1 calc R
H4B H 1.1507 0.5036 0.6758 0.043 Uiso 1 1 calc R
C30 C 0.2057(7) 0.2991(3) 0.6249(2) 0.0316(14) Uani 1 1 d .
C17 C 0.6342(6) 0.1901(3) 0.6846(2) 0.0264(12) Uani 1 1 d .
H17A H 0.6239 0.1754 0.6462 0.032 Uiso 1 1 calc R
C12 C 0.8075(7) 0.2701(3) 0.7453(2) 0.0277(13) Uani 1 1 d .
H12A H 0.8008 0.2400 0.7772 0.033 Uiso 1 1 calc R
C23 C -0.0492(8) 0.1595(3) 0.5627(3) 0.0507(16) Uani 1 1 d .
H23A H -0.1248 0.1729 0.5329 0.061 Uiso 1 1 calc R
H23B H -0.1088 0.1490 0.5977 0.061 Uiso 1 1 calc R
C31 C 0.2909(6) 0.3221(3) 0.6729(3) 0.0336(14) Uani 1 1 d .
H31A H 0.3339 0.3675 0.6737 0.040 Uiso 1 1 calc R
C35 C 0.1384(7) 0.2314(3) 0.6252(3) 0.0368(15) Uani 1 1 d .
C32 C 0.3116(7) 0.2758(3) 0.7205(3) 0.0314(14) Uani 1 1 d .
C38 C 0.6938(9) 0.2426(4) 1.0078(3) 0.060(2) Uani 1 1 d .
H38A H 0.7364 0.2634 1.0426 0.090 Uiso 1 1 calc R
H38B H 0.7672 0.2084 0.9927 0.090 Uiso 1 1 calc R
H38C H 0.5954 0.2196 1.0166 0.090 Uiso 1 1 calc R
C8 C 1.1324(8) 0.3916(4) 0.8814(3) 0.0503(17) Uani 1 1 d .
H8A H 1.1592 0.3806 0.9195 0.060 Uiso 1 1 calc R
C33 C 0.2390(6) 0.2098(3) 0.7196(3) 0.0320(14) Uani 1 1 d .
H33A H 0.2497 0.1803 0.7517 0.038 Uiso 1 1 calc R
C15 C 0.8265(7) 0.3617(3) 0.6477(2) 0.0310(13) Uani 1 1 d .
H15A H 0.8317 0.3918 0.6157 0.037 Uiso 1 1 calc R
C29 C 0.1542(7) 0.3330(3) 0.5710(2) 0.0356(14) Uani 1 1 d .
C27 C 0.1000(8) 0.4183(4) 0.4949(3) 0.0517(19) Uani 1 1 d .
H27A H 0.1118 0.4633 0.4790 0.062 Uiso 1 1 calc R
C7 C 1.1926(7) 0.4526(3) 0.8555(3) 0.0455(17) Uani 1 1 d .
H7A H 1.2605 0.4812 0.8770 0.055 Uiso 1 1 calc R
C2 C 1.0055(8) 0.6239(3) 0.6542(3) 0.0513(17) Uani 1 1 d .
H2A H 0.9473 0.6656 0.6665 0.062 Uiso 1 1 calc R
H2B H 1.1161 0.6318 0.6633 0.062 Uiso 1 1 calc R
C3 C 0.9467(7) 0.5601(3) 0.6889(3) 0.0429(15) Uani 1 1 d .
H3B H 0.9581 0.5698 0.7301 0.051 Uiso 1 1 calc R
H3C H 0.8353 0.5527 0.6809 0.051 Uiso 1 1 calc R
C25 C -0.0133(8) 0.2980(3) 0.4886(2) 0.0460(16) Uani 1 1 d .
H25A H -0.0736 0.2643 0.4691 0.055 Uiso 1 1 calc R
C26 C 0.0077(8) 0.3663(4) 0.4663(3) 0.0524(18) Uani 1 1 d .
H26A H -0.0409 0.3780 0.4313 0.063 Uiso 1 1 calc R
C21 C 0.0928(10) 0.0917(5) 0.4883(4) 0.090(3) Uani 1 1 d .
H21A H 0.1832 0.1232 0.4860 0.108 Uiso 1 1 calc R
H21B H 0.0139 0.1077 0.4607 0.108 Uiso 1 1 calc R
C20 C 0.1484(12) 0.0089(5) 0.4722(4) 0.097(3) Uani 1 1 d .
H20A H 0.1922 0.0077 0.4337 0.146 Uiso 1 1 calc R
H20B H 0.0582 -0.0220 0.4740 0.146 Uiso 1 1 calc R
H20C H 0.2267 -0.0067 0.4996 0.146 Uiso 1 1 calc R
C22 C 0.0311(12) 0.0929(4) 0.5435(4) 0.093(3) Uani 1 1 d .
H22A H 0.1162 0.0830 0.5706 0.111 Uiso 1 1 calc R
H22B H -0.0445 0.0544 0.5467 0.111 Uiso 1 1 calc R
C1 C 0.9888(11) 0.6162(4) 0.5906(3) 0.086(3) Uani 1 1 d .
H1A H 1.0284 0.6580 0.5717 0.129 Uiso 1 1 calc R
H1B H 0.8792 0.6100 0.5809 0.129 Uiso 1 1 calc R
H1C H 1.0479 0.5757 0.5777 0.129 Uiso 1 1 calc R
C19 C 0.3378(8) -0.0275(3) 0.6400(2) 0.0454(16) Uiso 1 1 d .
H19A H 0.2864 -0.0692 0.6251 0.068 Uiso 1 1 calc R
H19B H 0.4369 -0.0210 0.6203 0.068 Uiso 1 1 calc R
H19C H 0.2716 0.0131 0.6336 0.068 Uiso 1 1 calc R

loop_
_atom_site_aniso_label
_atom_site_aniso_U_11
_atom_site_aniso_U_22
_atom_site_aniso_U_33
_atom_site_aniso_U_23
_atom_site_aniso_U_13
_atom_site_aniso_U_12
Ni1 0.0212(3) 0.0313(4) 0.0321(4) -0.0013(3) 0.0006(3) 0.0002(3)
S1 0.0278(8) 0.0331(7) 0.0408(8) 0.0037(6) 0.0006(7) -0.0007(6)
S2 0.0325(9) 0.0285(7) 0.0520(10) -0.0030(7) 0.0039(7) -0.0064(7)
S3 0.0423(10) 0.0444(9) 0.0336(8) 0.0021(7) 0.0012(7) 0.0016(8)
S4 0.0775(14) 0.0583(11) 0.0329(9) -0.0030(8) -0.0104(10) -0.0148(10)
N5 0.030(3) 0.034(2) 0.026(2) -0.001(2) -0.005(2) -0.005(2)
N2 0.022(3) 0.025(2) 0.038(3) -0.004(2) -0.001(2) -0.007(2)
N6 0.046(3) 0.031(2) 0.030(3) -0.003(2) -0.005(3) -0.004(2)
N3 0.020(2) 0.028(2) 0.039(3) -0.006(2) 0.001(2) -0.0051(19)
C18 0.017(3) 0.029(3) 0.039(3) -0.003(2) 0.003(3) 0.005(3)
C13 0.020(3) 0.029(3) 0.032(3) 0.000(3) 0.005(3) -0.001(2)
C11 0.016(3) 0.025(3) 0.037(3) -0.003(3) -0.006(2) 0.005(2)
C10 0.020(3) 0.032(3) 0.037(3) -0.002(2) 0.003(3) 0.005(2)
N4 0.025(3) 0.050(3) 0.035(3) -0.008(2) -0.004(2) 0.002(2)
C34 0.026(3) 0.038(3) 0.035(3) -0.009(3) 0.000(3) 0.001(3)
N1 0.027(3) 0.029(2) 0.036(3) -0.0025(19) 0.002(2) -0.004(2)
C5 0.021(3) 0.031(3) 0.043(4) -0.007(3) -0.001(3) -0.001(3)
C36 0.031(3) 0.025(3) 0.040(4) -0.006(3) -0.001(3) 0.001(3)
C9 0.034(3) 0.032(3) 0.043(3) 0.005(3) -0.005(3) -0.005(3)
C28 0.028(3) 0.053(4) 0.038(4) 0.000(3) 0.011(3) 0.009(3)
C16 0.017(3) 0.030(3) 0.037(3) 0.000(3) 0.003(3) 0.000(2)
C24 0.027(4) 0.049(4) 0.039(4) -0.002(3) 0.008(3) 0.011(3)
C37 0.026(4) 0.045(4) 0.031(3) -0.008(3) 0.000(3) -0.003(3)
C6 0.029(3) 0.039(3) 0.043(4) -0.003(3) 0.004(3) -0.003(3)
C14 0.025(3) 0.040(3) 0.031(3) -0.007(3) -0.004(3) -0.004(3)
C4 0.032(3) 0.033(3) 0.042(3) 0.004(3) 0.007(3) -0.004(3)
C30 0.021(3) 0.037(3) 0.037(4) -0.003(3) 0.005(3) 0.005(3)
C17 0.019(3) 0.034(3) 0.026(3) -0.002(2) 0.001(2) 0.001(2)
C12 0.022(3) 0.031(3) 0.030(3) 0.001(2) 0.005(3) 0.001(3)
C23 0.040(4) 0.066(4) 0.047(4) -0.009(3) -0.008(3) -0.003(4)
C31 0.019(3) 0.033(3) 0.049(4) -0.001(3) 0.006(3) 0.004(3)
C35 0.023(3) 0.051(4) 0.036(4) -0.010(3) 0.001(3) 0.005(3)
C32 0.021(3) 0.033(3) 0.040(4) -0.006(3) 0.004(3) 0.006(3)
C38 0.060(5) 0.064(5) 0.056(5) -0.013(4) -0.016(4) 0.002(4)
C8 0.046(4) 0.065(4) 0.039(4) 0.002(3) -0.014(3) -0.009(4)
C33 0.020(3) 0.034(3) 0.041(4) 0.000(3) 0.000(3) 0.006(3)
C15 0.032(3) 0.031(3) 0.031(3) 0.003(2) 0.003(3) -0.001(3)
C29 0.021(3) 0.047(4) 0.039(3) 0.001(3) 0.011(3) 0.000(3)
C27 0.043(4) 0.068(5) 0.045(4) 0.017(3) 0.017(3) 0.019(4)
C7 0.033(4) 0.048(4) 0.055(5) -0.014(3) -0.009(3) -0.008(3)
C2 0.033(4) 0.046(4) 0.075(5) 0.011(3) 0.004(4) -0.006(3)
C3 0.036(4) 0.038(3) 0.054(4) 0.006(3) 0.010(3) 0.001(3)
C25 0.031(4) 0.069(5) 0.038(4) -0.005(3) 0.001(3) 0.011(3)
C26 0.037(4) 0.080(5) 0.041(4) -0.002(3) -0.003(3) 0.019(4)
C21 0.038(5) 0.130(9) 0.102(8) 0.005(6) 0.001(5) 0.007(5)
C20 0.085(7) 0.114(7) 0.092(7) -0.032(6) -0.010(6) 0.022(6)
C22 0.081(7) 0.115(7) 0.082(6) -0.027(6) -0.031(6) 0.026(6)
C1 0.101(8) 0.078(5) 0.078(6) 0.028(4) -0.017(6) -0.012(6)

loop_
_atom_type_symbol
_atom_type_description
_atom_type_scat_dispersion_real
_atom_type_scat_dispersion_imag
_atom_type_scat_source
C C 0.0033 0.0016 'International Tables Vol C Tables 4.2.6.8 and 6.1.1.4'
H H 0.0000 0.0000 'International Tables Vol C Tables 4.2.6.8 and 6.1.1.4'
N N 0.0061 0.0033 'International Tables Vol C Tables 4.2.6.8 and 6.1.1.4'
S S 0.1246 0.1234 'International Tables Vol C Tables 4.2.6.8 and 6.1.1.4'
Ni Ni 0.3393 1.1124 'International Tables Vol C Tables 4.2.6.8 and 6.1.1.4'

loop_
_geom_angle_atom_site_label_1
_geom_angle_atom_site_label_2
_geom_angle_atom_site_label_3
_geom_angle
N2 Ni1 N5 98.91(18)
N2 Ni1 S3 165.82(14)
N5 Ni1 S3 86.58(13)
N2 Ni1 S1 86.66(13)
N5 Ni1 S1 164.31(14)
S3 Ni1 S1 91.48(6)
C18 S1 Ni1 92.77(17)
C18 S2 C19 103.3(3)
C37 S3 Ni1 93.03(19)
C37 S4 C38 103.8(3)
C36 N5 N6 113.3(4)
C36 N5 Ni1 130.4(4)
N6 N5 Ni1 116.3(3)
C17 N2 N3 111.2(4)
C17 N2 Ni1 132.1(4)
N3 N2 Ni1 116.7(3)
C37 N6 N5 111.5(4)
C18 N3 N2 111.3(4)
N3 C18 S2 121.1(4)
N3 C18 S1 124.1(4)
S2 C18 S1 114.7(3)
C14 C13 C12 118.7(5)
C14 C13 C17 116.7(5)
C12 C13 C17 124.5(5)
C12 C11 C16 119.8(5)
C12 C11 C10 134.2(5)
C16 C11 C10 106.0(4)
C9 C10 C5 119.5(5)
C9 C10 C11 134.8(5)
C5 C10 C11 105.8(5)
C24 N4 C35 108.1(5)
C24 N4 C23 126.1(5)
C35 N4 C23 125.3(5)
C35 C34 C33 117.1(5)
C5 N1 C16 109.0(4)
C5 N1 C4 124.9(4)
C16 N1 C4 126.1(5)
N1 C5 C6 128.9(5)
N1 C5 C10 110.0(5)
C6 C5 C10 121.2(5)
N5 C36 C32 126.5(5)
C10 C9 C8 119.4(5)
C27 C28 C29 120.6(6)
N1 C16 C15 128.9(5)
N1 C16 C11 109.3(5)
C15 C16 C11 121.8(5)
N4 C24 C25 129.1(6)
N4 C24 C29 109.1(5)
C25 C24 C29 121.7(6)
N6 C37 S3 124.8(4)
N6 C37 S4 113.9(4)
S3 C37 S4 121.3(3)
C7 C6 C5 117.2(5)
C15 C14 C13 123.7(5)
N1 C4 C3 112.7(5)
C31 C30 C35 119.5(5)
C31 C30 C29 133.8(5)
C35 C30 C29 106.4(5)
N2 C17 C13 128.4(5)
C11 C12 C13 119.4(5)
N4 C23 C22 117.1(6)
C30 C31 C32 119.2(5)
C34 C35 N4 127.4(6)
C34 C35 C30 122.4(6)
N4 C35 C30 110.0(5)
C33 C32 C31 119.3(5)
C33 C32 C36 123.1(5)
C31 C32 C36 117.6(5)
C9 C8 C7 120.1(6)
C34 C33 C32 122.5(6)
C14 C15 C16 116.5(5)
C28 C29 C24 119.3(5)
C28 C29 C30 134.4(6)
C24 C29 C30 106.3(5)
C28 C27 C26 118.6(6)
C6 C7 C8 122.7(6)
C1 C2 C3 114.2(6)
C4 C3 C2 111.4(5)
C24 C25 C26 117.3(6)
C25 C26 C27 122.5(6)
C22 C21 C20 109.1(8)
C21 C22 C23 117.4(8)

loop_
_geom_bond_atom_site_label_1
_geom_bond_atom_site_label_2
_geom_bond_distance
Ni1 N2 1.911(4)
Ni1 N5 1.922(4)
Ni1 S3 2.1580(16)
Ni1 S1 2.1658(15)
S1 C18 1.749(5)
S2 C18 1.744(5)
S2 C19 1.790(6)
S3 C37 1.755(6)
S4 C37 1.762(6)
S4 C38 1.774(7)
N5 C36 1.279(6)
N5 N6 1.425(6)
N2 C17 1.294(6)
N2 N3 1.424(5)
N6 C37 1.277(7)
N3 C18 1.301(6)
C13 C14 1.397(7)
C13 C12 1.405(7)
C13 C17 1.447(7)
C11 C12 1.376(7)
C11 C16 1.422(7)
C11 C10 1.464(7)
C10 C9 1.384(7)
C10 C5 1.420(7)
N4 C24 1.391(7)
N4 C35 1.393(7)
N4 C23 1.460(7)
C34 C35 1.387(8)
C34 C33 1.388(7)
N1 C5 1.370(7)
N1 C16 1.382(6)
N1 C4 1.467(6)
C5 C6 1.404(7)
C36 C32 1.459(8)
C9 C8 1.391(8)
C28 C27 1.393(8)
C28 C29 1.396(8)
C16 C15 1.390(7)
C24 C25 1.394(8)
C24 C29 1.420(8)
C6 C7 1.372(8)
C14 C15 1.376(7)
C4 C3 1.517(7)
C30 C31 1.389(8)
C30 C35 1.398(8)
C30 C29 1.460(8)
C23 C22 1.495(9)
C31 C32 1.411(7)
C32 C33 1.389(7)
C8 C7 1.391(8)
C27 C26 1.415(9)
C2 C1 1.477(9)
C2 C3 1.528(7)
C25 C26 1.398(8)
C21 C22 1.373(10)
C21 C20 1.672(10)
